data_4346482
loop_
_publ_author_name
'M\"akel\"a, Toni'
'Kalenius, Elina'
'Rissanen, Kari'

_publ_section_title
;
 Cooperatively enhanced ion pair binding with a hybrid receptor.
;
_journal_issue 18
_journal_name_full 'Inorganic chemistry'
_journal_page_first 9154
_journal_page_last 9165
_journal_paper_doi 10.1021/acs.inorgchem.5b01577
_journal_volume 54
_journal_year 2015
_chemical_formula_moiety '0.25(C120 H136 K4 N24 O48), C H4 O, F'
_chemical_formula_sum 'C31 H38 F K N6 O13'
_chemical_formula_weight 760.77
_space_group_crystal_system monoclinic
_space_group_IT_number 14
_space_group_name_Hall '-P 2ybc'
_space_group_name_H-M_alt 'P 1 21/c 1'
_atom_sites_solution_hydrogens geom
_atom_sites_solution_primary direct
_audit_creation_date 2015-01-22
_audit_creation_method
;
Olex2 1.2
(compiled 2014.06.27 svn.r2953 for OlexSys, GUI svn.r4855)
;
_cell_angle_alpha 90
_cell_angle_beta 109.936(3)
_cell_angle_gamma 90
_cell_formula_units_Z 8
_cell_length_a 20.1600(5)
_cell_length_b 25.3181(5)
_cell_length_c 14.3227(4)
_cell_measurement_reflns_used 7186
_cell_measurement_temperature 123.00(10)
_cell_measurement_theta_max 73.9770
_cell_measurement_theta_min 3.7160
_cell_volume 6872.4(3)
_computing_cell_refinement
;
CrysAlisPro, Agilent Technologies,
Version 1.171.36.28 (release 01-02-2013 CrysAlis171 .NET)
(compiled Feb  1 2013,16:14:44)
;
_computing_data_collection
;
CrysAlisPro, Agilent Technologies,
Version 1.171.36.28 (release 01-02-2013 CrysAlis171 .NET)
(compiled Feb  1 2013,16:14:44)
;
_computing_data_reduction
;
CrysAlisPro, Agilent Technologies,
Version 1.171.36.28 (release 01-02-2013 CrysAlis171 .NET)
(compiled Feb  1 2013,16:14:44)
;
_computing_molecular_graphics 'Olex2 (Dolomanov et al., 2009)'
_computing_publication_material 'Olex2 (Dolomanov et al., 2009)'
_computing_structure_refinement 'ShelXL (Sheldrick, 2008)'
_computing_structure_solution 'ShelXS (Sheldrick, 2008)'
_diffrn_ambient_temperature 123.00(10)
_diffrn_detector_area_resol_mean 10.3953
_diffrn_measured_fraction_theta_full 0.989
_diffrn_measured_fraction_theta_max 0.989
_diffrn_measurement_details
;
#__ type_ start__ end____ width___ exp.time_
  1 omega -112.00  -18.00   0.5000    2.0000
omega____ theta____ kappa____ phi______ frames
    -      -42.6959  -57.0000  120.0000 188

#__ type_ start__ end____ width___ exp.time_
  2 omega  -71.00   31.00   0.5000    2.0000
omega____ theta____ kappa____ phi______ frames
    -      -42.6959   77.0000  -60.0000 204

#__ type_ start__ end____ width___ exp.time_
  3 omega   35.00  122.00   0.5000   15.0000
omega____ theta____ kappa____ phi______ frames
    -      106.7406 -125.0000  -30.0000 174

#__ type_ start__ end____ width___ exp.time_
  4 omega  102.00  178.00   0.5000   15.0000
omega____ theta____ kappa____ phi______ frames
    -      106.7406  112.0000 -124.0000 152

#__ type_ start__ end____ width___ exp.time_
  5 omega   83.00  178.00   0.5000   15.0000
omega____ theta____ kappa____ phi______ frames
    -      106.7406   30.0000   30.0000 190

#__ type_ start__ end____ width___ exp.time_
  6 omega   37.00  130.00   0.5000   15.0000
omega____ theta____ kappa____ phi______ frames
    -      106.7406  -61.0000  -60.0000 186
;
_diffrn_measurement_device_type 'SuperNova, Dual, Cu at zero, Atlas'
_diffrn_measurement_method '\w scans'
_diffrn_orient_matrix_UB_11 0.0036183000
_diffrn_orient_matrix_UB_12 0.0589890000
_diffrn_orient_matrix_UB_13 -0.0243687000
_diffrn_orient_matrix_UB_21 -0.0529802000
_diffrn_orient_matrix_UB_22 -0.0094638000
_diffrn_orient_matrix_UB_23 -0.1052008000
_diffrn_orient_matrix_UB_31 -0.0614822000
_diffrn_orient_matrix_UB_32 0.0116363000
_diffrn_orient_matrix_UB_33 0.0378029000
_diffrn_radiation_monochromator mirror
_diffrn_radiation_type CuK\a
_diffrn_radiation_wavelength 1.54184
_diffrn_reflns_av_R_equivalents 0.0429
_diffrn_reflns_av_unetI/netI 0.0566
_diffrn_reflns_Laue_measured_fraction_full 0.969
_diffrn_reflns_Laue_measured_fraction_max 0.989
_diffrn_reflns_limit_h_max 17
_diffrn_reflns_limit_h_min -23
_diffrn_reflns_limit_k_max 29
_diffrn_reflns_limit_k_min -30
_diffrn_reflns_limit_l_max 16
_diffrn_reflns_limit_l_min -15
_diffrn_reflns_number 22631
_diffrn_reflns_point_group_measured_fraction_full 0.969
_diffrn_reflns_point_group_measured_fraction_max 0.989
_diffrn_reflns_theta_full 67.684
_diffrn_reflns_theta_max 66.747
_diffrn_reflns_theta_min 3.718
_diffrn_source 'SuperNova (Cu) X-ray Source'
_exptl_absorpt_coefficient_mu 2.060
_exptl_absorpt_correction_T_max 0.875
_exptl_absorpt_correction_T_min 0.648
_exptl_absorpt_correction_type analytical
_exptl_absorpt_process_details
;
CrysAlisPro, Agilent Technologies,
Version 1.171.36.28 (release 01-02-2013 CrysAlis171 .NET)
(compiled Feb  1 2013,16:14:44)
Analytical numeric absorption correction using a multifaceted crystal
			model based on expressions derived by R.C. Clark & J.S. Reid.
(Clark, R. C. & Reid, J. S. (1995). Acta Cryst. A51, 887-897)
;
_exptl_crystal_colour yellow
_exptl_crystal_colour_primary yellow
_exptl_crystal_density_diffrn 1.471
_exptl_crystal_description
;
;
_exptl_crystal_F_000 3184
_exptl_crystal_recrystallization_method 'Evaporation of acetone'
_exptl_crystal_size_max 0.3322
_exptl_crystal_size_mid 0.1974
_exptl_crystal_size_min 0.0777
_refine_diff_density_max 2.816
_refine_diff_density_min -0.782
_refine_diff_density_rms 0.228
_refine_ls_extinction_method none
_refine_ls_goodness_of_fit_ref 1.227
_refine_ls_hydrogen_treatment constr
_refine_ls_matrix_type full
_refine_ls_number_parameters 953
_refine_ls_number_reflns 12045
_refine_ls_number_restraints 1
_refine_ls_restrained_S_all 1.227
_refine_ls_R_factor_all 0.1372
_refine_ls_R_factor_gt 0.1226
_refine_ls_shift/su_max 0.000
_refine_ls_shift/su_mean 0.000
_refine_ls_structure_factor_coef Fsqd
_refine_ls_weighting_details 'w=1/[\s^2^(Fo^2^)+(0.2000P)^2^] where P=(Fo^2^+2Fc^2^)/3'
_refine_ls_weighting_scheme calc
_refine_ls_wR_factor_gt 0.2875
_refine_ls_wR_factor_ref 0.3131
_reflns_Friedel_coverage 0.000
_reflns_number_gt 9344
_reflns_number_total 12045
_reflns_threshold_expression 'I > 2\s(I)'
_cod_data_source_file ic5b01577_si_012.cif
_cod_data_source_block R1-KF
_cod_database_code 4346482
_shelxl_version_number 2013-4
_chemical_oxdiff_formula 'C30 H34 N6 O12 K1 F1'
_shelx_space_group_comment
;
The symmetry employed for this shelxl refinement is uniquely defined
by the following loop, which should always be used as a source of
symmetry information in preference to the above space-group names.
They are only intended as comments.
;
_reflns_odcompleteness_completeness 98.57
_reflns_odcompleteness_iscentric 1
_reflns_odcompleteness_theta 66.97
_olex2_refinement_description
;
1. Fixed Uiso
 At 1.2 times of:
  All C(H) groups, All C(H,H) groups, All N(H) groups
 At 1.5 times of:
  All C(H,H,H) groups, All O(H) groups
2. Restrained distances
 H4A-H14
 2.2 with sigma of 0.02
3. Uiso/Uaniso restraints and constraints
Uanis(K1A) = Uanis(K1B)
4. Others
 Fixed Sof: K1A(0.95) K1B(0.05) K2A(0.8) K2B(0.2)
5.a Secondary CH2 refined with riding coordinates:
 C21A(H21A,H21B), C21B(H21C,H21D), C22A(H22A,H22B), C22B(H22C,H22D), C23A(H23A,
 H23B), C23B(H23C,H23D), C24A(H24A,H24B), C24B(H24C,H24D), C25A(H25A,H25B),
 C25B(H25C,H25D), C26A(H26A,H26B), C26B(H26C,H26D), C27A(H27A,H27B), C27B(H27C,
 H27D), C28A(H28A,H28B), C28B(H28C,H28D), C29A(H29A,H29B), C29B(H29C,H29D),
 C30A(H30A,H30B), C30B(H30C,H30D)
5.b Aromatic/amide H refined with riding coordinates:
 N1A(H1A), N1B(H1B), N2A(H2A), N2B(H2B), N3A(H3A), N3B(H3B), N4A(H4A),
 N4B(H4B), C3A(H3AA), C3B(H3BA), C4A(H4AA), C4B(H4BA), C6A(H6A), C6B(H6B),
 C7A(H7A), C7B(H7B), C10A(H10A), C10B(H10B), C11A(H11A), C11B(H11B), C13A(H13A),
  C13B(H13B), C14A(H14A), C14B(H14B), C17A(H17A), C17B(H17B), C20A(H20A),
 C20B(H20B)
5.c Idealised Me refined as rotating group:
 C32(H32A,H32B,H32C), C31(H31A,H31B,H31C)
5.d Idealised tetrahedral OH refined as rotating group:
 O14(H14), O13(H13)
;
_olex2_submission_special_instructions 'No special instructions were received'

loop_
_space_group_symop_operation_xyz
'x, y, z'
'-x, y+1/2, -z+1/2'
'-x, -y, -z'
'x, -y-1/2, z-1/2'

loop_
_atom_site_label
_atom_site_type_symbol
_atom_site_fract_x
_atom_site_fract_y
_atom_site_fract_z
_atom_site_U_iso_or_equiv
_atom_site_adp_type
_atom_site_occupancy
_atom_site_site_symmetry_order
_atom_site_calc_flag
_atom_site_refinement_flags_posn
_atom_site_refinement_flags_occupancy
_atom_site_disorder_assembly
_atom_site_disorder_group
K1A K 0.47200(6) 0.63500(4) 0.37860(8) 0.0282(3) Uani 0.95 1 d . P A 1
K1B K 0.4712(15) 0.6217(11) 0.361(2) 0.0282(3) Uani 0.05 1 d . P A 2
K2A K 0.03317(9) 0.61147(6) 1.16148(12) 0.0294(4) Uani 0.8 1 d . P B 1
K2B K 0.0292(5) 0.6318(4) 1.1353(10) 0.061(2) Uani 0.2 1 d . P B 2
O1A O 0.3361(2) 0.60082(14) 0.7845(3) 0.0465(8) Uani 1 1 d . . . .
O1B O 0.10212(17) 0.37209(12) 0.8689(3) 0.0393(8) Uani 1 1 d . . . .
O2A O 0.39160(17) 0.36933(12) 0.6029(3) 0.0364(7) Uani 1 1 d . . . .
O2B O 0.1239(2) 0.61978(14) 0.6945(3) 0.0469(8) Uani 1 1 d . . . .
O3A O 0.2037(2) 0.70814(16) 1.1222(4) 0.0604(11) Uani 1 1 d . . . .
O3B O 0.1690(3) 0.11569(18) 0.7749(5) 0.0853(18) Uani 1 1 d . . . .
O4A O 0.1829(2) 0.63651(16) 1.1910(3) 0.0497(9) Uani 1 1 d . . . .
O4B O 0.2829(3) 0.12024(17) 0.8354(4) 0.0698(13) Uani 1 1 d . . . .
O5A O 0.3583(2) 0.10124(15) 0.6583(3) 0.0543(10) Uani 1 1 d . . . .
O5B O 0.3009(2) 0.73665(16) 0.4116(4) 0.0580(10) Uani 1 1 d . . . .
O6A O 0.2445(2) 0.09718(15) 0.5898(4) 0.0599(11) Uani 1 1 d . . . .
O6B O 0.33404(19) 0.66541(16) 0.3559(3) 0.0499(9) Uani 1 1 d . . . .
O7A O 0.46679(16) 0.60505(12) 0.5600(2) 0.0326(6) Uani 1 1 d . . A 1
O7B O 0.07690(17) 0.52659(12) 1.0845(2) 0.0362(7) Uani 1 1 d . . B 1
O8A O 0.48819(16) 0.71064(12) 0.5197(2) 0.0345(7) Uani 1 1 d . . A 1
O8B O 0.05117(18) 0.51538(15) 1.2617(3) 0.0441(8) Uani 1 1 d . . B 1
O9A O 0.46690(18) 0.75019(13) 0.3237(3) 0.0394(7) Uani 1 1 d . . A 1
O9B O 0.05788(19) 0.61088(16) 1.3618(3) 0.0498(9) Uani 1 1 d . . B 1
O10A O 0.43148(18) 0.66914(12) 0.1944(2) 0.0375(7) Uani 1 1 d . . A 1
O10B O 0.0361(2) 0.71028(16) 1.2570(3) 0.0518(9) Uani 1 1 d . . B 1
O11A O 0.41649(16) 0.56313(11) 0.2268(2) 0.0326(6) Uani 1 1 d . . A 1
O11B O 0.0337(2) 0.70475(15) 1.0547(3) 0.0529(10) Uani 1 1 d . . B 1
O12A O 0.42993(16) 0.53279(11) 0.4234(2) 0.0313(6) Uani 1 1 d . . A 1
O12B O 0.03298(17) 0.60764(12) 0.9667(3) 0.0358(7) Uani 1 1 d . . B 1
N1A N 0.3450(2) 0.51246(15) 0.7541(3) 0.0350(8) Uani 1 1 d . . . .
H1A H 0.3411 0.4813 0.7755 0.042 Uiso 1 1 calc R . . .
N1B N 0.1664(2) 0.44212(15) 0.8453(3) 0.0370(8) Uani 1 1 d . . . .
H1B H 0.1988 0.4507 0.8218 0.044 Uiso 1 1 calc R . . .
N2A N 0.3053(2) 0.53807(15) 0.8781(3) 0.0364(8) Uani 1 1 d . . . .
H2A H 0.3065 0.5047 0.8894 0.044 Uiso 1 1 calc R . . .
N2B N 0.2086(2) 0.35958(15) 0.8458(3) 0.0367(8) Uani 1 1 d . . . .
H2B H 0.2459 0.3761 0.8458 0.044 Uiso 1 1 calc R . . .
N3A N 0.3124(2) 0.43142(14) 0.6125(3) 0.0346(8) Uani 1 1 d . . . .
H3A H 0.2730 0.4367 0.6219 0.042 Uiso 1 1 calc R . . .
N3B N 0.1291(2) 0.52995(15) 0.7268(3) 0.0390(9) Uani 1 1 d . . . .
H3B H 0.1330 0.5002 0.7003 0.047 Uiso 1 1 calc R . . .
N4A N 0.2838(2) 0.34389(14) 0.6090(3) 0.0348(8) Uani 1 1 d . . . .
H4A H 0.2437 0.3561 0.6077 0.042 Uiso 1 1 calc DR . . .
N4B N 0.1732(2) 0.56196(17) 0.6120(3) 0.0402(9) Uani 1 1 d . . . .
H4B H 0.1737 0.5289 0.5983 0.048 Uiso 1 1 calc R . . .
N5A N 0.2034(2) 0.65956(18) 1.1293(4) 0.0465(10) Uani 1 1 d . . . .
N5B N 0.2238(3) 0.14076(18) 0.8100(4) 0.0581(13) Uani 1 1 d . . . .
N6A N 0.2990(2) 0.12220(16) 0.6210(3) 0.0439(10) Uani 1 1 d . . . .
N6B N 0.3040(2) 0.68866(19) 0.4065(3) 0.0439(10) Uani 1 1 d . . . .
C1A C 0.3292(2) 0.55470(18) 0.8032(3) 0.0344(9) Uani 1 1 d . . . .
C1B C 0.1542(2) 0.38994(18) 0.8546(3) 0.0335(9) Uani 1 1 d . . . .
C2A C 0.2793(2) 0.57017(18) 0.9370(3) 0.0332(9) Uani 1 1 d . . . .
C2B C 0.2090(2) 0.30572(18) 0.8371(4) 0.0357(9) Uani 1 1 d . . . .
C3A C 0.2601(2) 0.62319(19) 0.9146(4) 0.0379(10) Uani 1 1 d . . . .
H3AA H 0.2640 0.6387 0.8579 0.045 Uiso 1 1 calc R . . .
C3B C 0.1474(2) 0.27504(19) 0.8076(4) 0.0396(10) Uani 1 1 d . . . .
H3BA H 0.1035 0.2909 0.7939 0.048 Uiso 1 1 calc R . . .
C4A C 0.2350(2) 0.65256(19) 0.9786(4) 0.0381(10) Uani 1 1 d . . . .
H4AA H 0.2230 0.6879 0.9654 0.046 Uiso 1 1 calc R . . .
C4B C 0.1527(3) 0.2210(2) 0.7993(4) 0.0484(12) Uani 1 1 d . . . .
H4BA H 0.1122 0.2002 0.7791 0.058 Uiso 1 1 calc R . . .
C5A C 0.2284(2) 0.6284(2) 1.0617(4) 0.0390(10) Uani 1 1 d . . . .
C5B C 0.2188(3) 0.19776(19) 0.8212(4) 0.0436(11) Uani 1 1 d . . . .
C6A C 0.2450(2) 0.57603(19) 1.0835(4) 0.0379(10) Uani 1 1 d . . . .
H6A H 0.2391 0.5605 1.1390 0.045 Uiso 1 1 calc R . . .
C6B C 0.2800(3) 0.2275(2) 0.8497(4) 0.0429(11) Uani 1 1 d . . . .
H6B H 0.3237 0.2114 0.8634 0.051 Uiso 1 1 calc R . . .
C7A C 0.2707(2) 0.54701(19) 1.0214(3) 0.0359(9) Uani 1 1 d . . . .
H7A H 0.2825 0.5117 1.0357 0.043 Uiso 1 1 calc R . . .
C7B C 0.2750(2) 0.28127(19) 0.8573(4) 0.0385(10) Uani 1 1 d . . . .
H7B H 0.3158 0.3018 0.8759 0.046 Uiso 1 1 calc R . . .
C8A C 0.3340(2) 0.38102(17) 0.6085(3) 0.0306(9) Uani 1 1 d . . . .
C8B C 0.1408(2) 0.5755(2) 0.6800(4) 0.0380(10) Uani 1 1 d . . . .
C9A C 0.2902(2) 0.28883(17) 0.6112(3) 0.0317(9) Uani 1 1 d . . . .
C9B C 0.2048(2) 0.5958(2) 0.5638(4) 0.0390(10) Uani 1 1 d . . . .
C10A C 0.3556(2) 0.26295(17) 0.6387(3) 0.0328(9) Uani 1 1 d . . . .
H10A H 0.3973 0.2823 0.6558 0.039 Uiso 1 1 calc R . . .
C10B C 0.2142(3) 0.6501(2) 0.5840(4) 0.0394(10) Uani 1 1 d . . . .
H10B H 0.1982 0.6655 0.6313 0.047 Uiso 1 1 calc R . . .
C11A C 0.3576(2) 0.20830(18) 0.6402(3) 0.0352(9) Uani 1 1 d . . . .
H11A H 0.4007 0.1908 0.6580 0.042 Uiso 1 1 calc R . . .
C11B C 0.2478(3) 0.6804(2) 0.5325(4) 0.0419(10) Uani 1 1 d . . . .
H11B H 0.2548 0.7163 0.5450 0.050 Uiso 1 1 calc R . . .
C12A C 0.2961(3) 0.17988(17) 0.6155(3) 0.0364(9) Uani 1 1 d . . . .
C12B C 0.2706(2) 0.6562(2) 0.4623(4) 0.0386(10) Uani 1 1 d . . . .
C13A C 0.2310(2) 0.20443(19) 0.5867(4) 0.0397(10) Uani 1 1 d . . . .
H13A H 0.1898 0.1846 0.5686 0.048 Uiso 1 1 calc R . . .
C13B C 0.2625(2) 0.6029(2) 0.4420(4) 0.0395(10) Uani 1 1 d . . . .
H13B H 0.2792 0.5878 0.3950 0.047 Uiso 1 1 calc R . . .
C14A C 0.2284(2) 0.25912(18) 0.5854(4) 0.0378(10) Uani 1 1 d . . . .
H14A H 0.1850 0.2762 0.5671 0.045 Uiso 1 1 calc R . . .
C14B C 0.2293(2) 0.5725(2) 0.4927(4) 0.0391(10) Uani 1 1 d . . . .
H14B H 0.2231 0.5364 0.4797 0.047 Uiso 1 1 calc R . . .
C15A C 0.3672(2) 0.51660(17) 0.6709(3) 0.0313(9) Uani 1 1 d . . . .
C15B C 0.1286(2) 0.48325(17) 0.8722(4) 0.0328(9) Uani 1 1 d . . . .
C16A C 0.3522(2) 0.47584(16) 0.6016(3) 0.0320(9) Uani 1 1 d . . . .
C16B C 0.1114(2) 0.52849(17) 0.8135(4) 0.0343(9) Uani 1 1 d . . . .
C17A C 0.3721(2) 0.48045(17) 0.5168(3) 0.0311(9) Uani 1 1 d . . . .
H17A H 0.3604 0.4538 0.4692 0.037 Uiso 1 1 calc R . . .
C17B C 0.0780(2) 0.57032(17) 0.8429(4) 0.0335(9) Uani 1 1 d . . . .
H17B H 0.0643 0.6001 0.8028 0.040 Uiso 1 1 calc R . . .
C18A C 0.4088(2) 0.52408(16) 0.5038(3) 0.0290(8) Uani 1 1 d . . . .
C18B C 0.0652(2) 0.56734(16) 0.9316(3) 0.0310(9) Uani 1 1 d . . . .
C19A C 0.4267(2) 0.56402(16) 0.5763(3) 0.0292(8) Uani 1 1 d . . . .
C19B C 0.0850(2) 0.52339(16) 0.9931(3) 0.0314(9) Uani 1 1 d . . . .
C20A C 0.4057(2) 0.56073(16) 0.6577(3) 0.0309(8) Uani 1 1 d . . . .
H20A H 0.4168 0.5878 0.7044 0.037 Uiso 1 1 calc R . . .
C20B C 0.1149(2) 0.48067(16) 0.9619(4) 0.0323(9) Uani 1 1 d . . . .
H20B H 0.1259 0.4502 1.0004 0.039 Uiso 1 1 calc R . . .
C21A C 0.4901(3) 0.64376(18) 0.6371(4) 0.0362(9) Uani 1 1 d . . A 1
H21A H 0.5186 0.6273 0.6989 0.043 Uiso 1 1 calc R . A 1
H21B H 0.4499 0.6607 0.6473 0.043 Uiso 1 1 calc R . A 1
C21B C 0.1091(3) 0.48573(19) 1.1547(4) 0.0406(10) Uani 1 1 d . . B 1
H21C H 0.1547 0.4767 1.1505 0.049 Uiso 1 1 calc R . B 1
H21D H 0.0797 0.4544 1.1395 0.049 Uiso 1 1 calc R . B 1
C22A C 0.5330(2) 0.68370(18) 0.6049(4) 0.0384(10) Uani 1 1 d . . A 1
H22A H 0.5539 0.7087 0.6581 0.046 Uiso 1 1 calc R . A 1
H22B H 0.5707 0.6662 0.5893 0.046 Uiso 1 1 calc R . A 1
C22B C 0.1180(3) 0.5043(2) 1.2576(4) 0.0427(11) Uani 1 1 d . . B 1
H22C H 0.1408 0.4771 1.3055 0.051 Uiso 1 1 calc R . B 1
H22D H 0.1472 0.5357 1.2731 0.051 Uiso 1 1 calc R . B 1
C23A C 0.5193(2) 0.75789(18) 0.4985(4) 0.0371(10) Uani 1 1 d . . A 1
H23A H 0.5633 0.7498 0.4880 0.045 Uiso 1 1 calc R . A 1
H23B H 0.5292 0.7824 0.5537 0.045 Uiso 1 1 calc R . A 1
C23B C 0.0484(3) 0.5171(2) 1.3611(4) 0.0498(12) Uani 1 1 d . . B 1
H23C H 0.0956 0.5135 1.4090 0.060 Uiso 1 1 calc R . B 1
H23D H 0.0201 0.4879 1.3705 0.060 Uiso 1 1 calc R . B 1
C24A C 0.4678(3) 0.78184(17) 0.4066(4) 0.0393(10) Uani 1 1 d . . A 1
H24A H 0.4211 0.7829 0.4119 0.047 Uiso 1 1 calc R . A 1
H24B H 0.4818 0.8177 0.3982 0.047 Uiso 1 1 calc R . A 1
C24B C 0.0166(3) 0.5686(2) 1.3782(4) 0.0490(12) Uani 1 1 d . . B 1
H24C H -0.0316 0.5715 1.3330 0.059 Uiso 1 1 calc R . B 1
H24D H 0.0162 0.5699 1.4456 0.059 Uiso 1 1 calc R . B 1
C25A C 0.4015(2) 0.75249(18) 0.2438(4) 0.0364(9) Uani 1 1 d . . A 1
H25A H 0.3900 0.7888 0.2231 0.044 Uiso 1 1 calc R . A 1
H25B H 0.3640 0.7382 0.2645 0.044 Uiso 1 1 calc R . A 1
C25B C 0.0445(3) 0.6591(2) 1.4004(4) 0.0527(13) Uani 1 1 d . . B 1
H25C H 0.0642 0.6586 1.4723 0.063 Uiso 1 1 calc R . B 1
H25D H -0.0059 0.6650 1.3809 0.063 Uiso 1 1 calc R . B 1
C26A C 0.4086(3) 0.72048(18) 0.1593(4) 0.0386(10) Uani 1 1 d . . A 1
H26A H 0.3636 0.7187 0.1057 0.046 Uiso 1 1 calc R . A 1
H26B H 0.4426 0.7369 0.1341 0.046 Uiso 1 1 calc R . A 1
C26B C 0.0787(3) 0.7030(3) 1.3592(4) 0.0561(15) Uani 1 1 d . . B 1
H26C H 0.0807 0.7354 1.3961 0.067 Uiso 1 1 calc R . B 1
H26D H 0.1263 0.6931 1.3646 0.067 Uiso 1 1 calc R . B 1
C27A C 0.4254(3) 0.63207(18) 0.1176(3) 0.0377(10) Uani 1 1 d . . A 1
H27A H 0.4515 0.6444 0.0761 0.045 Uiso 1 1 calc R . A 1
H27B H 0.3763 0.6282 0.0763 0.045 Uiso 1 1 calc R . A 1
C27B C 0.0611(4) 0.7501(2) 1.2087(5) 0.0642(18) Uani 1 1 d . . B 1
H27C H 0.1101 0.7436 1.2165 0.077 Uiso 1 1 calc R . B 1
H27D H 0.0580 0.7843 1.2376 0.077 Uiso 1 1 calc R . B 1
C28A C 0.4543(3) 0.57992(18) 0.1638(4) 0.0379(10) Uani 1 1 d . . A 1
H28A H 0.4494 0.5538 0.1122 0.046 Uiso 1 1 calc R . A 1
H28B H 0.5041 0.5835 0.2023 0.046 Uiso 1 1 calc R . A 1
C28B C 0.0179(4) 0.7498(2) 1.1033(6) 0.0676(19) Uani 1 1 d . . B 1
H28C H -0.0317 0.7493 1.0965 0.081 Uiso 1 1 calc R . B 1
H28D H 0.0268 0.7818 1.0720 0.081 Uiso 1 1 calc R . B 1
C29A C 0.4399(3) 0.51219(17) 0.2665(4) 0.0366(10) Uani 1 1 d . . A 1
H29A H 0.4907 0.5124 0.2991 0.044 Uiso 1 1 calc R . A 1
H29B H 0.4283 0.4863 0.2134 0.044 Uiso 1 1 calc R . A 1
C29B C -0.0168(3) 0.6931(2) 0.9620(5) 0.0538(14) Uani 1 1 d . . B 1
H29C H -0.0305 0.7251 0.9230 0.065 Uiso 1 1 calc R . B 1
H29D H -0.0585 0.6780 0.9708 0.065 Uiso 1 1 calc R . B 1
C30A C 0.4042(2) 0.49746(17) 0.3409(3) 0.0340(9) Uani 1 1 d . . A 1
H30A H 0.3534 0.5007 0.3106 0.041 Uiso 1 1 calc R . A 1
H30B H 0.4153 0.4613 0.3627 0.041 Uiso 1 1 calc R . A 1
C30B C 0.0151(3) 0.6537(2) 0.9083(4) 0.0462(11) Uani 1 1 d . . B 1
H30C H -0.0188 0.6455 0.8434 0.055 Uiso 1 1 calc R . B 1
H30D H 0.0568 0.6687 0.8993 0.055 Uiso 1 1 calc R . B 1
O14 O 0.1330(3) 0.36918(16) 0.5663(4) 0.0633(11) Uani 1 1 d . . . .
H14 H 0.1467 0.3981 0.5914 0.095 Uiso 1 1 calc DGR . . .
C32 C 0.0960(6) 0.3756(3) 0.4611(7) 0.091(3) Uani 1 1 d . . . .
H32A H 0.1271 0.3909 0.4307 0.137 Uiso 1 1 calc GR . . .
H32B H 0.0561 0.3985 0.4511 0.137 Uiso 1 1 calc GR . . .
H32C H 0.0800 0.3418 0.4317 0.137 Uiso 1 1 calc GR . . .
O13 O 0.4281(3) 0.3853(2) 0.9618(5) 0.0873(17) Uani 1 1 d . . . .
H13 H 0.3866 0.3939 0.9370 0.131 Uiso 1 1 calc GR . . .
C31 C 0.4676(5) 0.4270(3) 1.0326(7) 0.080(2) Uani 1 1 d . . . .
H31A H 0.4499 0.4612 1.0066 0.120 Uiso 1 1 calc GR . . .
H31B H 0.5168 0.4248 1.0412 0.120 Uiso 1 1 calc GR . . .
H31C H 0.4613 0.4220 1.0955 0.120 Uiso 1 1 calc GR . . .
F1 F 0.31080(17) 0.43132(12) 0.8609(3) 0.0522(8) Uani 1 1 d . . . .
F2 F 0.18421(18) 0.45645(15) 0.6278(3) 0.0598(9) Uani 1 1 d . . . .

loop_
_atom_site_aniso_label
_atom_site_aniso_U_11
_atom_site_aniso_U_22
_atom_site_aniso_U_33
_atom_site_aniso_U_23
_atom_site_aniso_U_13
_atom_site_aniso_U_12
K1A 0.0370(5) 0.0208(6) 0.0334(6) -0.0035(4) 0.0205(4) -0.0030(4)
K1B 0.0370(5) 0.0208(6) 0.0334(6) -0.0035(4) 0.0205(4) -0.0030(4)
K2A 0.0371(7) 0.0214(8) 0.0385(7) 0.0019(5) 0.0244(5) 0.0042(6)
K2B 0.055(4) 0.050(6) 0.100(8) -0.023(5) 0.055(5) -0.006(4)
O1A 0.073(2) 0.0291(17) 0.053(2) -0.0031(14) 0.0414(18) -0.0003(15)
O1B 0.0378(16) 0.0254(15) 0.067(2) -0.0070(14) 0.0336(15) -0.0026(12)
O2A 0.0406(16) 0.0233(15) 0.0561(19) 0.0038(13) 0.0306(14) -0.0009(12)
O2B 0.070(2) 0.0282(17) 0.059(2) 0.0047(15) 0.0434(19) 0.0039(15)
O3A 0.080(3) 0.044(2) 0.081(3) -0.013(2) 0.057(2) -0.0056(19)
O3B 0.100(4) 0.034(2) 0.140(5) -0.033(3) 0.065(4) -0.016(2)
O4A 0.055(2) 0.055(2) 0.055(2) -0.0086(17) 0.0390(18) -0.0097(16)
O4B 0.086(3) 0.036(2) 0.087(3) -0.005(2) 0.030(3) 0.022(2)
O5A 0.060(2) 0.0285(17) 0.077(3) 0.0071(17) 0.027(2) 0.0056(16)
O5B 0.078(3) 0.039(2) 0.076(3) 0.0083(19) 0.051(2) -0.0010(18)
O6A 0.062(2) 0.0309(19) 0.081(3) 0.0021(18) 0.017(2) -0.0115(17)
O6B 0.0488(19) 0.056(2) 0.058(2) 0.0095(18) 0.0355(17) 0.0049(16)
O7A 0.0407(15) 0.0233(14) 0.0403(16) -0.0039(12) 0.0222(13) -0.0044(11)
O7B 0.0479(17) 0.0283(15) 0.0421(17) 0.0000(13) 0.0281(14) 0.0001(13)
O8A 0.0441(16) 0.0239(14) 0.0418(16) -0.0025(12) 0.0227(13) -0.0072(12)
O8B 0.0444(17) 0.0434(19) 0.0468(19) 0.0011(15) 0.0184(15) -0.0024(14)
O9A 0.0473(17) 0.0323(16) 0.0453(18) -0.0064(14) 0.0243(15) -0.0003(13)
O9B 0.0497(19) 0.054(2) 0.052(2) -0.0038(17) 0.0256(16) 0.0112(16)
O10A 0.0559(18) 0.0228(15) 0.0362(16) 0.0007(12) 0.0188(14) 0.0021(13)
O10B 0.0541(19) 0.042(2) 0.064(2) -0.0049(17) 0.0267(18) -0.0003(16)
O11A 0.0439(15) 0.0228(14) 0.0388(16) 0.0007(12) 0.0240(13) -0.0006(12)
O11B 0.069(2) 0.0317(18) 0.075(3) -0.0093(17) 0.046(2) -0.0006(16)
O12A 0.0433(15) 0.0234(14) 0.0369(15) -0.0021(12) 0.0263(13) -0.0028(12)
O12B 0.0457(16) 0.0212(14) 0.0504(18) 0.0001(13) 0.0291(14) 0.0047(12)
N1A 0.052(2) 0.0244(17) 0.0383(19) 0.0000(14) 0.0282(17) -0.0008(15)
N1B 0.0392(18) 0.0256(18) 0.059(2) -0.0031(16) 0.0335(18) -0.0006(14)
N2A 0.050(2) 0.0267(18) 0.043(2) -0.0038(15) 0.0288(17) -0.0021(15)
N2B 0.0374(18) 0.0268(18) 0.056(2) -0.0038(16) 0.0297(17) 0.0020(14)
N3A 0.0453(19) 0.0211(17) 0.051(2) -0.0001(15) 0.0339(17) -0.0041(14)
N3B 0.055(2) 0.0273(19) 0.048(2) -0.0017(16) 0.0343(18) -0.0056(16)
N4A 0.0380(18) 0.0203(17) 0.057(2) 0.0009(15) 0.0306(17) 0.0009(14)
N4B 0.049(2) 0.037(2) 0.045(2) -0.0033(17) 0.0298(18) -0.0048(17)
N5A 0.056(2) 0.039(2) 0.057(3) -0.0117(19) 0.035(2) -0.0084(18)
N5B 0.084(4) 0.029(2) 0.072(3) -0.013(2) 0.040(3) -0.004(2)
N6A 0.060(3) 0.0248(19) 0.049(2) 0.0003(17) 0.022(2) -0.0018(18)
N6B 0.040(2) 0.053(3) 0.050(2) 0.0055(19) 0.0293(18) 0.0009(18)
C1A 0.046(2) 0.028(2) 0.036(2) -0.0036(17) 0.0232(18) -0.0009(17)
C1B 0.035(2) 0.029(2) 0.043(2) -0.0046(17) 0.0220(18) 0.0027(17)
C2A 0.040(2) 0.029(2) 0.037(2) -0.0054(17) 0.0213(18) -0.0017(17)
C2B 0.043(2) 0.028(2) 0.042(2) -0.0037(17) 0.0222(19) 0.0015(18)
C3A 0.047(2) 0.033(2) 0.040(2) -0.0021(19) 0.024(2) -0.0001(18)
C3B 0.036(2) 0.033(2) 0.054(3) -0.008(2) 0.021(2) 0.0011(18)
C4A 0.044(2) 0.030(2) 0.046(2) -0.0057(19) 0.023(2) -0.0023(18)
C4B 0.052(3) 0.037(3) 0.061(3) -0.012(2) 0.025(2) -0.008(2)
C5A 0.039(2) 0.040(2) 0.049(3) -0.010(2) 0.029(2) -0.0083(18)
C5B 0.058(3) 0.025(2) 0.054(3) -0.0087(19) 0.027(2) 0.004(2)
C6A 0.044(2) 0.035(2) 0.043(2) -0.0063(19) 0.0253(19) -0.0086(18)
C6B 0.044(2) 0.037(2) 0.052(3) -0.005(2) 0.021(2) 0.0087(19)
C7A 0.039(2) 0.034(2) 0.040(2) -0.0035(18) 0.0206(18) -0.0043(17)
C7B 0.038(2) 0.034(2) 0.049(3) -0.0054(19) 0.0232(19) 0.0032(18)
C8A 0.039(2) 0.024(2) 0.037(2) -0.0003(16) 0.0250(17) -0.0022(16)
C8B 0.044(2) 0.040(3) 0.039(2) 0.0046(19) 0.0256(19) -0.0024(19)
C9A 0.040(2) 0.024(2) 0.038(2) 0.0007(16) 0.0230(18) -0.0024(16)
C9B 0.039(2) 0.044(3) 0.041(2) 0.001(2) 0.0219(19) -0.0026(19)
C10A 0.037(2) 0.025(2) 0.042(2) 0.0022(17) 0.0220(18) -0.0023(16)
C10B 0.048(2) 0.039(2) 0.039(2) -0.0026(19) 0.025(2) -0.0035(19)
C11A 0.041(2) 0.030(2) 0.038(2) 0.0041(17) 0.0185(18) 0.0011(17)
C11B 0.046(2) 0.041(3) 0.043(2) 0.001(2) 0.021(2) -0.003(2)
C12A 0.050(2) 0.023(2) 0.040(2) -0.0005(17) 0.0214(19) -0.0014(17)
C12B 0.034(2) 0.043(3) 0.045(2) 0.007(2) 0.0214(19) -0.0008(18)
C13A 0.042(2) 0.027(2) 0.055(3) -0.0009(19) 0.023(2) -0.0073(18)
C13B 0.035(2) 0.052(3) 0.037(2) 0.005(2) 0.0195(18) 0.0064(19)
C14A 0.039(2) 0.025(2) 0.054(3) 0.0041(19) 0.023(2) -0.0016(17)
C14B 0.040(2) 0.042(3) 0.041(2) 0.000(2) 0.0213(19) 0.0011(19)
C15A 0.039(2) 0.0235(19) 0.040(2) 0.0017(16) 0.0242(18) 0.0015(16)
C15B 0.038(2) 0.0226(19) 0.046(2) -0.0038(17) 0.0256(18) -0.0015(16)
C16A 0.039(2) 0.0216(19) 0.044(2) 0.0022(17) 0.0253(18) -0.0005(16)
C16B 0.043(2) 0.027(2) 0.043(2) -0.0031(17) 0.0272(19) -0.0071(17)
C17A 0.038(2) 0.0230(19) 0.040(2) -0.0023(16) 0.0228(17) 0.0004(16)
C17B 0.038(2) 0.0230(19) 0.046(2) 0.0027(17) 0.0220(18) 0.0005(16)
C18A 0.0351(19) 0.0221(18) 0.038(2) 0.0019(16) 0.0234(17) 0.0025(15)
C18B 0.0338(19) 0.0223(19) 0.044(2) -0.0041(17) 0.0230(17) -0.0016(15)
C19A 0.0354(19) 0.0183(18) 0.040(2) 0.0005(15) 0.0203(17) -0.0003(15)
C19B 0.036(2) 0.0236(19) 0.045(2) -0.0022(17) 0.0270(18) -0.0030(16)
C20A 0.039(2) 0.0243(19) 0.035(2) 0.0000(16) 0.0192(17) 0.0023(16)
C20B 0.036(2) 0.0201(19) 0.049(2) 0.0023(17) 0.0259(18) 0.0006(15)
C21A 0.047(2) 0.026(2) 0.039(2) -0.0030(17) 0.0202(19) -0.0037(18)
C21B 0.053(3) 0.029(2) 0.047(3) 0.0070(19) 0.027(2) -0.0040(19)
C22A 0.045(2) 0.030(2) 0.043(2) -0.0053(18) 0.019(2) -0.0076(18)
C22B 0.053(3) 0.034(2) 0.044(2) 0.0033(19) 0.020(2) 0.003(2)
C23A 0.047(2) 0.026(2) 0.047(2) -0.0051(18) 0.028(2) -0.0095(18)
C23B 0.054(3) 0.055(3) 0.049(3) -0.002(2) 0.029(2) -0.002(2)
C24A 0.055(3) 0.024(2) 0.049(3) -0.0055(18) 0.031(2) -0.0033(18)
C24B 0.054(3) 0.055(3) 0.046(3) 0.001(2) 0.026(2) 0.003(2)
C25A 0.044(2) 0.027(2) 0.046(2) 0.0061(18) 0.0253(19) -0.0008(17)
C25B 0.059(3) 0.050(3) 0.052(3) -0.007(2) 0.024(2) 0.007(2)
C26A 0.054(2) 0.027(2) 0.041(2) 0.0056(18) 0.023(2) -0.0017(18)
C26B 0.053(3) 0.058(3) 0.052(3) -0.021(3) 0.011(2) 0.015(3)
C27A 0.053(3) 0.033(2) 0.033(2) -0.0034(17) 0.0234(19) -0.0085(19)
C27B 0.107(5) 0.029(3) 0.083(4) -0.017(3) 0.068(4) -0.009(3)
C28A 0.054(2) 0.031(2) 0.040(2) -0.0014(18) 0.030(2) -0.0036(19)
C28B 0.108(5) 0.028(3) 0.095(5) 0.004(3) 0.071(4) 0.006(3)
C29A 0.059(3) 0.0183(19) 0.043(2) -0.0013(16) 0.030(2) 0.0035(17)
C29B 0.062(3) 0.042(3) 0.073(4) 0.015(3) 0.043(3) 0.023(2)
C30A 0.050(2) 0.0216(19) 0.041(2) -0.0036(17) 0.028(2) -0.0014(17)
C30B 0.059(3) 0.031(2) 0.056(3) 0.008(2) 0.030(2) 0.010(2)
O14 0.076(3) 0.035(2) 0.085(3) -0.007(2) 0.035(2) -0.0028(18)
C32 0.140(8) 0.057(4) 0.098(6) 0.003(4) 0.067(6) 0.006(5)
O13 0.103(4) 0.069(3) 0.084(4) -0.007(3) 0.024(3) 0.034(3)
C31 0.112(6) 0.053(4) 0.099(6) 0.006(4) 0.068(5) 0.009(4)
F1 0.0613(17) 0.0373(15) 0.074(2) 0.0003(14) 0.0444(16) -0.0074(13)
F2 0.0587(17) 0.058(2) 0.083(2) -0.0027(17) 0.0502(17) 0.0009(15)

loop_
_atom_type_symbol
_atom_type_description
_atom_type_scat_dispersion_real
_atom_type_scat_dispersion_imag
_atom_type_scat_source
C C 0.0181 0.0091 'International Tables Vol C Tables 4.2.6.8 and 6.1.1.4'
H H 0.0000 0.0000 'International Tables Vol C Tables 4.2.6.8 and 6.1.1.4'
F F 0.0727 0.0534 'International Tables Vol C Tables 4.2.6.8 and 6.1.1.4'
K K 0.3868 1.0657 'International Tables Vol C Tables 4.2.6.8 and 6.1.1.4'
N N 0.0311 0.0180 'International Tables Vol C Tables 4.2.6.8 and 6.1.1.4'
O O 0.0492 0.0322 'International Tables Vol C Tables 4.2.6.8 and 6.1.1.4'

loop_
_exptl_crystal_face_index_h
_exptl_crystal_face_index_k
_exptl_crystal_face_index_l
_exptl_crystal_face_perp_dist
_exptl_oxdiff_crystal_face_indexfrac_h
_exptl_oxdiff_crystal_face_indexfrac_k
_exptl_oxdiff_crystal_face_indexfrac_l
_exptl_oxdiff_crystal_face_x
_exptl_oxdiff_crystal_face_y
_exptl_oxdiff_crystal_face_z
12 3 -6 0.1525 12.0041 2.9995 -5.9743 0.3660 -0.0359 -0.9290
2 16 -1 0.0902 1.9967 15.9974 -0.9761 0.9747 -0.1545 0.0265
4 -16 -2 0.0880 4.0057 -15.9974 -2.0130 -0.8801 0.1509 -0.5085
-6 -1 -6 0.0462 -5.9920 -0.9882 -6.0135 0.0666 0.9594 0.1296
-2 -16 2 0.1033 -1.9979 -15.9987 1.9762 -0.9991 0.0494 0.0114
5 8 6 0.0426 4.9904 7.9877 6.0205 0.3425 -0.9734 0.0137
-1 16 0 0.1038 -1.0039 15.9980 0.0184 0.9396 -0.1001 0.2486
-8 3 9 0.1254 -8.0096 2.9930 8.9899 -0.0715 -0.5497 0.8671
-10 -3 8 0.1358 -10.0066 -3.0034 7.9784 -0.4078 -0.2808 0.8819
7 -7 4 0.0426 6.9962 -7.0085 4.0050 -0.4857 -0.7257 -0.3603
9 10 1 0.0689 8.9949 9.9913 1.0299 0.5968 -0.6795 -0.3978
9 0 4 0.0411 8.9941 -0.0110 4.0177 -0.0660 -0.8991 -0.4012
6 1 6 0.0315 5.9920 0.9882 6.0135 -0.0666 -0.9594 -0.1296

loop_
_geom_angle_atom_site_label_1
_geom_angle_atom_site_label_2
_geom_angle_atom_site_label_3
_geom_angle
_geom_angle_site_symmetry_1
_geom_angle_site_symmetry_3
O2A K1A O6B 166.32(11) 3_666 .
O2A K1A O7A 105.38(11) 3_666 .
O2A K1A O8A 95.54(10) 3_666 .
O2A K1A O11A 100.24(10) 3_666 .
O2A K1A O12A 108.30(9) 3_666 .
O6B K1A O12A 85.18(11) . .
O7A K1A O6B 80.11(10) . .
O7A K1A O11A 115.30(9) . .
O7A K1A O12A 55.11(9) . .
O8A K1A O6B 75.83(11) . .
O8A K1A O7A 61.62(9) . .
O8A K1A O11A 164.08(10) . .
O8A K1A O12A 116.05(9) . .
O10A K1A O2A 94.01(11) . 3_666
O10A K1A O6B 80.58(11) . .
O10A K1A O7A 160.53(11) . .
O10A K1A O8A 115.57(10) . .
O10A K1A O11A 61.48(10) . .
O10A K1A O12A 120.52(10) . .
O11A K1A O6B 88.28(11) . .
O11A K1A O12A 60.63(9) . .
O2A K1B O6B 151.6(10) 3_666 .
O1B K2A O7B 121.37(12) 3_567 .
O1B K2A O8B 99.69(11) 3_567 .
O1B K2A O9B 88.99(12) 3_567 .
O1B K2A O10B 77.97(11) 3_567 .
O1B K2A O11B 88.48(12) 3_567 .
O1B K2A O12B 101.01(12) 3_567 .
O7B K2A O8B 60.74(11) . .
O7B K2A O9B 117.12(12) . .
O7B K2A O10B 160.41(12) . .
O7B K2A O11B 112.57(12) . .
O7B K2A O12B 56.81(10) . .
O8B K2A O10B 122.90(13) . .
O8B K2A O11B 171.38(13) . .
O8B K2A O12B 116.12(12) . .
O9B K2A O8B 60.68(12) . .
O9B K2A O10B 62.23(13) . .
O9B K2A O11B 122.71(14) . .
O9B K2A O12B 169.97(12) . .
O11B K2A O10B 61.31(12) . .
O12B K2A O10B 120.31(12) . .
O12B K2A O11B 59.01(11) . .
O1B K2B O4A 166.4(5) 3_567 .
C1B O1B K2A 144.1(3) . 3_567
C1B O1B K2B 157.7(4) . 3_567
C8A O2A K1A 165.4(3) . 3_666
C8A O2A K1B 156.3(6) . 3_666
N5A O4A K2A 124.6(3) . .
N5A O4A K2B 113.8(4) . .
N6B O6B K1A 136.7(3) . .
N6B O6B K1B 143.5(6) . .
C19A O7A K1A 125.5(3) . .
C19A O7A C21A 116.2(3) . .
C21A O7A K1A 115.7(2) . .
C19B O7B K2A 126.7(3) . .
C19B O7B C21B 116.9(3) . .
C21B O7B K2A 114.9(3) . .
C22A O8A K1A 100.4(2) . .
C22A O8A C23A 112.8(3) . .
C23A O8A K1A 112.4(2) . .
C22B O8B K2A 96.5(3) . .
C22B O8B C23B 114.2(4) . .
C23B O8B K2A 116.1(3) . .
C24A O9A K1A 109.7(3) . .
C25A O9A K1A 100.9(2) . .
C25A O9A C24A 113.0(4) . .
C24B O9B K2A 105.6(3) . .
C25B O9B K2A 114.6(3) . .
C25B O9B C24B 112.9(4) . .
C26A O10A K1A 127.7(3) . .
C26A O10A C27A 113.7(4) . .
C27A O10A K1A 118.4(3) . .
C26B O10B K2A 106.5(3) . .
C27B O10B K2A 110.2(3) . .
C27B O10B C26B 113.8(5) . .
C28A O11A K1A 98.1(2) . .
C29A O11A K1A 107.0(3) . .
C29A O11A C28A 110.2(3) . .
C28B O11B K2A 111.3(3) . .
C29B O11B K2A 101.6(3) . .
C29B O11B C28B 114.8(5) . .
C18A O12A K1A 122.2(2) . .
C18A O12A C30A 117.6(3) . .
C30A O12A K1A 115.6(2) . .
C18B O12B K2A 123.0(3) . .
C18B O12B C30B 116.7(4) . .
C30B O12B K2A 118.5(3) . .
C1A N1A C15A 124.7(4) . .
C1B N1B C15B 123.7(4) . .
C1A N2A C2A 126.4(4) . .
C2B N2B C1B 126.3(4) . .
C8A N3A C16A 122.6(4) . .
C8B N3B C16B 125.6(4) . .
C8A N4A C9A 128.0(4) . .
C9B N4B C8B 127.2(4) . .
O3A N5A K2A 110.9(3) . .
O3A N5A O4A 122.6(4) . .
O3A N5A C5A 118.1(4) . .
O4A N5A K2A 39.8(3) . .
O4A N5A C5A 119.4(4) . .
C5A N5A K2A 115.7(3) . .
O3B N5B O4B 123.2(5) . .
O3B N5B C5B 118.1(5) . .
O4B N5B C5B 118.7(5) . .
O5A N6A C12A 117.5(4) . .
O6A N6A O5A 123.4(4) . .
O6A N6A C12A 119.2(4) . .
O5B N6B K1A 115.4(3) . .
O5B N6B O6B 123.6(4) . .
O5B N6B C12B 119.0(4) . .
O6B N6B K1A 30.4(2) . .
O6B N6B C12B 117.4(4) . .
C12B N6B K1A 116.7(3) . .
O1A C1A N1A 124.7(4) . .
O1A C1A N2A 124.0(4) . .
N1A C1A N2A 111.3(4) . .
O1B C1B K2A 24.7(2) . 3_567
O1B C1B N1B 124.8(4) . .
O1B C1B N2B 124.3(4) . .
N1B C1B K2A 102.6(3) . 3_567
N1B C1B N2B 110.9(4) . .
N2B C1B K2A 144.5(3) . 3_567
N2A C2A C3A 123.3(4) . .
N2A C2A C7A 117.3(4) . .
C3A C2A C7A 119.4(4) . .
N2B C2B C3B 123.2(4) . .
N2B C2B C7B 117.0(4) . .
C3B C2B C7B 119.8(4) . .
C4A C3A C2A 119.4(4) . .
C4B C3B C2B 119.2(4) . .
C5A C4A C3A 119.4(4) . .
C3B C4B C5B 119.7(5) . .
C4A C5A N5A 119.1(5) . .
C6A C5A N5A 118.7(4) . .
C6A C5A C4A 122.1(4) . .
C4B C5B N5B 119.4(5) . .
C6B C5B N5B 118.8(5) . .
C6B C5B C4B 121.7(5) . .
C5A C6A C7A 118.8(4) . .
C7B C6B C5B 118.8(4) . .
C6A C7A C2A 120.9(4) . .
C6B C7B C2B 120.7(4) . .
O2A C8A K1A 10.0(2) . 3_666
O2A C8A N3A 123.6(4) . .
O2A C8A N4A 123.1(4) . .
N3A C8A K1A 115.4(3) . 3_666
N3A C8A N4A 113.2(4) . .
N4A C8A K1A 131.1(3) . 3_666
O2B C8B N3B 125.6(4) . .
O2B C8B N4B 125.1(4) . .
N4B C8B N3B 109.3(4) . .
N4A C9A C10A 122.8(4) . .
C14A C9A N4A 117.6(4) . .
C14A C9A C10A 119.5(4) . .
N4B C9B C10B 123.8(4) . .
N4B C9B C14B 115.9(5) . .
C10B C9B C14B 120.3(4) . .
C11A C10A C9A 119.4(4) . .
C11B C10B C9B 119.1(4) . .
C12A C11A C10A 120.1(4) . .
C12B C11B C10B 119.0(5) . .
C11A C12A N6A 119.6(4) . .
C11A C12A C13A 121.6(4) . .
C13A C12A N6A 118.8(4) . .
C11B C12B N6B 118.5(5) . .
C13B C12B N6B 118.6(4) . .
C13B C12B C11B 122.9(4) . .
C12A C13A C14A 118.8(4) . .
C12B C13B C14B 118.7(4) . .
C13A C14A C9A 120.6(4) . .
C13B C14B C9B 120.0(5) . .
C16A C15A N1A 119.5(4) . .
C16A C15A C20A 119.2(4) . .
C20A C15A N1A 121.3(4) . .
N1B C15B K2A 91.1(2) . 3_567
C16B C15B K2A 113.6(3) . 3_567
C16B C15B N1B 119.1(4) . .
C16B C15B C20B 120.2(4) . .
C20B C15B K2A 70.8(2) . 3_567
C20B C15B N1B 120.4(4) . .
C15A C16A N3A 120.2(4) . .
C15A C16A C17A 119.8(4) . .
C17A C16A N3A 119.8(4) . .
C15B C16B N3B 118.0(4) . .
C15B C16B C17B 119.3(4) . .
C17B C16B N3B 122.7(4) . .
C16A C17A K1A 91.9(3) . 3_666
C18A C17A K1A 103.7(3) . 3_666
C18A C17A C16A 120.5(4) . .
C18B C17B C16B 119.7(4) . .
O12A C18A K1A 39.88(18) . .
O12A C18A C17A 125.2(4) . .
O12A C18A C19A 115.4(4) . .
C17A C18A K1A 160.7(3) . .
C17A C18A C19A 119.4(4) . .
C19A C18A K1A 76.9(2) . .
O12B C18B K2A 38.8(2) . .
C17B C18B K2A 159.5(3) . .
C17B C18B O12B 123.2(4) . .
C17B C18B C19B 121.6(4) . .
C19B C18B K2A 77.2(3) . .
C19B C18B O12B 115.2(4) . .
O7A C19A K1A 36.89(19) . .
O7A C19A C18A 115.6(4) . .
C18A C19A K1A 81.5(2) . .
C20A C19A K1A 154.6(3) . .
C20A C19A O7A 123.8(4) . .
C20A C19A C18A 120.6(4) . .
O7B C19B K2A 35.91(19) . .
O7B C19B C18B 117.0(4) . .
O7B C19B C20B 124.0(4) . .
C18B C19B K2A 81.2(2) . .
C20B C19B K2A 159.3(3) . .
C20B C19B C18B 118.9(4) . .
C19A C20A C15A 120.4(4) . .
C15B C20B K2A 88.3(3) . 3_567
C19B C20B K2A 106.0(3) . 3_567
C19B C20B C15B 120.2(4) . .
O7A C21A K1A 43.35(19) . .
O7A C21A C22A 107.2(4) . .
C22A C21A K1A 66.0(2) . .
O7B C21B K2A 43.6(2) . .
O7B C21B C22B 109.8(4) . .
C22B C21B K2A 66.4(3) . .
O8A C22A K1A 54.5(2) . .
O8A C22A C21A 108.9(4) . .
C21A C22A K1A 89.4(3) . .
O8B C22B K2A 58.3(2) . .
O8B C22B C21B 108.1(4) . .
C21B C22B K2A 88.6(3) . .
O8A C23A K1A 45.55(19) . .
O8A C23A C24A 107.5(4) . .
C24A C23A K1A 86.4(3) . .
O8B C23B K2A 43.1(2) . .
O8B C23B C24B 110.3(5) . .
C24B C23B K2A 68.6(3) . .
O9A C24A K1A 49.3(2) . .
O9A C24A C23A 108.2(4) . .
C23A C24A K1A 70.0(2) . .
O9B C24B K2A 50.7(2) . .
O9B C24B C23B 108.6(4) . .
C23B C24B K2A 87.1(3) . .
O9A C25A K1A 56.0(2) . .
O9A C25A C26A 107.9(4) . .
C26A C25A K1A 81.7(2) . .
O9B C25B K2A 44.4(3) . .
O9B C25B C26B 108.0(5) . .
C26B C25B K2A 76.4(3) . .
O10A C26A K1A 34.54(19) . .
O10A C26A C25A 108.6(4) . .
C25A C26A K1A 74.3(2) . .
O10B C26B K2A 50.6(2) . .
O10B C26B C25B 107.3(5) . .
C25B C26B K2A 78.7(3) . .
O10A C27A K1A 40.89(19) . .
O10A C27A C28A 108.8(4) . .
C28A C27A K1A 68.2(2) . .
O10B C27B K2A 48.1(2) . .
O10B C27B C28B 108.4(6) . .
C28B C27B K2A 78.5(3) . .
O11A C28A K1A 56.4(2) . .
O11A C28A C27A 109.2(4) . .
C27A C28A K1A 86.6(3) . .
O11B C28B K2A 47.0(3) . .
O11B C28B C27B 110.7(6) . .
C27B C28B K2A 78.0(3) . .
O11A C29A K1A 49.84(19) . .
O11A C29A C30A 109.3(3) . .
C30A C29A K1A 87.3(2) . .
O11B C29B K2A 54.5(3) . .
O11B C29B C30B 108.7(4) . .
C30B C29B K2A 88.4(3) . .
O12A C30A K1A 44.10(18) . .
O12A C30A C29A 107.5(3) . .
C29A C30A K1A 68.5(2) . .
O12B C30B K2A 41.8(2) . .
O12B C30B C29B 107.9(4) . .
C29B C30B K2A 67.1(3) . .

loop_
_geom_bond_atom_site_label_1
_geom_bond_atom_site_label_2
_geom_bond_distance
_geom_bond_site_symmetry_2
K1A O2A 2.673(3) 3_666
K1A O6B 2.796(4) .
K1A O7A 2.743(3) .
K1A O8A 2.722(3) .
K1A O10A 2.628(3) .
K1A O11A 2.763(3) .
K1A O12A 2.863(3) .
K1B O2A 2.64(3) 3_666
K1B O6B 2.96(3) .
K2A O1B 2.644(3) 3_567
K2A O7B 2.697(3) .
K2A O8B 2.785(4) .
K2A O9B 2.740(4) .
K2A O10B 2.842(4) .
K2A O11B 2.816(4) .
K2A O12B 2.790(4) .
K2B O1B 2.628(9) 3_567
K2B O4A 2.928(10) .
O1A C1A 1.217(6) .
O1B K2A 2.644(3) 3_567
O1B K2B 2.628(9) 3_567
O1B C1B 1.223(6) .
O2A K1A 2.673(3) 3_666
O2A K1B 2.64(3) 3_666
O2A C8A 1.228(6) .
O2B C8B 1.210(6) .
O3A N5A 1.234(6) .
O3B N5B 1.224(8) .
O4A N5A 1.242(6) .
O4B N5B 1.234(7) .
O5A N6A 1.250(6) .
O5B N6B 1.220(6) .
O6A N6A 1.214(6) .
O6B N6B 1.240(6) .
O7A C19A 1.384(5) .
O7A C21A 1.431(5) .
O7B C19B 1.375(5) .
O7B C21B 1.435(6) .
O8A C22A 1.421(6) .
O8A C23A 1.431(5) .
O8B C22B 1.397(6) .
O8B C23B 1.445(6) .
O9A C24A 1.427(6) .
O9A C25A 1.423(6) .
O9B C24B 1.424(7) .
O9B C25B 1.403(7) .
O10A C26A 1.413(5) .
O10A C27A 1.419(5) .
O10B C26B 1.434(7) .
O10B C27B 1.410(7) .
O11A C28A 1.430(5) .
O11A C29A 1.424(5) .
O11B C28B 1.429(7) .
O11B C29B 1.403(8) .
O12A C18A 1.375(5) .
O12A C30A 1.431(5) .
O12B C18B 1.392(5) .
O12B C30B 1.410(6) .
N1A C1A 1.376(6) .
N1A C15A 1.412(6) .
N1B C1B 1.359(6) .
N1B C15B 1.419(6) .
N2A C1A 1.383(6) .
N2A C2A 1.397(6) .
N2B C1B 1.380(6) .
N2B C2B 1.370(6) .
N3A C8A 1.356(6) .
N3A C16A 1.421(5) .
N3B C8B 1.393(6) .
N3B C16B 1.405(6) .
N4A C8A 1.382(6) .
N4A C9A 1.399(5) .
N4B C8B 1.388(6) .
N4B C9B 1.385(6) .
N5A C5A 1.463(6) .
N5B C5B 1.460(6) .
N6A C12A 1.463(6) .
N6B C12B 1.462(6) .
C1B K2A 3.705(4) 3_567
C2A C3A 1.403(7) .
C2A C7A 1.406(7) .
C2B C3B 1.402(7) .
C2B C7B 1.406(6) .
C3A C4A 1.401(7) .
C3B C4B 1.381(7) .
C4A C5A 1.385(7) .
C4B C5B 1.391(8) .
C5A C6A 1.378(7) .
C5B C6B 1.384(8) .
C6A C7A 1.384(7) .
C6B C7B 1.371(7) .
C8A K1A 3.874(4) 3_666
C9A C10A 1.403(6) .
C9A C14A 1.394(6) .
C9B C10B 1.403(7) .
C9B C14B 1.406(7) .
C10A C11A 1.384(6) .
C10B C11B 1.390(7) .
C11A C12A 1.371(7) .
C11B C12B 1.383(7) .
C12A C13A 1.382(7) .
C12B C13B 1.376(7) .
C13A C14A 1.386(6) .
C13B C14B 1.379(7) .
C15A C16A 1.391(6) .
C15A C20A 1.409(6) .
C15B K2A 3.943(4) 3_567
C15B C16B 1.393(7) .
C15B C20B 1.405(6) .
C16A C17A 1.408(6) .
C16B C17B 1.395(6) .
C17A K1A 4.178(4) 3_666
C17A C18A 1.377(6) .
C17B C18B 1.382(7) .
C18A C19A 1.406(6) .
C18B C19B 1.391(6) .
C19A C20A 1.372(6) .
C19B C20B 1.384(6) .
C20B K2A 3.725(5) 3_567
C21A C22A 1.501(6) .
C21B C22B 1.497(7) .
C23A C24A 1.500(7) .
C23B C24B 1.508(8) .
C25A C26A 1.504(7) .
C25B C26B 1.526(10) .
C27A C28A 1.503(7) .
C27B C28B 1.464(11) .
C29A C30A 1.521(6) .
C29B C30B 1.527(7) .
O14 C32 1.445(11) .
O13 C31 1.493(11) .

loop_
_geom_torsion_atom_site_label_1
_geom_torsion_atom_site_label_2
_geom_torsion_atom_site_label_3
_geom_torsion_atom_site_label_4
_geom_torsion
_geom_torsion_site_symmetry_1
_geom_torsion_site_symmetry_4
K1A O2A C8A N3A 36.9(15) 3_666 .
K1A O2A C8A N4A -144.7(10) 3_666 .
K1A O6B N6B O5B 83.4(7) . .
K1A O6B N6B C12B -96.8(5) . .
K1A O7A C19A C18A 24.3(5) . .
K1A O7A C19A C20A -156.7(3) . .
K1A O7A C21A C22A -18.2(4) . .
K1A O8A C22A C21A -75.1(4) . .
K1A O8A C23A C24A 66.3(4) . .
K1A O9A C24A C23A 40.8(4) . .
K1A O9A C25A C26A -66.4(3) . .
K1A O10A C26A C25A -7.5(5) . .
K1A O10A C27A C28A -7.7(5) . .
K1A O11A C28A C27A -72.2(4) . .
K1A O11A C29A C30A 68.9(4) . .
K1A O12A C18A C17A 163.2(3) . .
K1A O12A C18A C19A -16.2(5) . .
K1A O12A C30A C29A 28.7(4) . .
K1A N6B C12B C11B 134.5(4) . .
K1A N6B C12B C13B -46.2(5) . .
K1A C17A C18A K1A 114.5(8) 3_666 .
K1A C17A C18A O12A 80.4(4) 3_666 .
K1A C17A C18A C19A -100.3(4) 3_666 .
K1A C18A C19A O7A -14.5(3) . .
K1A C18A C19A C20A 166.5(4) . .
K1A C19A C20A C15A 149.0(5) . .
K1A C21A C22A O8A 51.8(3) . .
K1A C23A C24A O9A -31.8(3) . .
K1A C25A C26A O10A 4.4(3) . .
K1A C27A C28A O11A 52.6(3) . .
K1A C29A C30A O12A -21.0(3) . .
K1B O2A C8A K1A -0.1(17) 3_666 3_666
K1B O2A C8A N3A 36.8(19) 3_666 .
K1B O2A C8A N4A -144.8(17) 3_666 .
K1B O6B N6B K1A 5.8(9) . .
K1B O6B N6B O5B 89.2(11) . .
K1B O6B N6B C12B -90.9(11) . .
K2A O1B C1B N1B 29.1(9) 3_567 .
K2A O1B C1B N2B -150.9(4) 3_567 .
K2A O4A N5A O3A 84.0(6) . .
K2A O4A N5A C5A -95.9(5) . .
K2A O7B C19B C18B -3.7(5) . .
K2A O7B C19B C20B 172.7(3) . .
K2A O7B C21B C22B -7.0(5) . .
K2A O8B C22B C21B -76.6(4) . .
K2A O8B C23B C24B 15.4(5) . .
K2A O9B C24B C23B 69.8(4) . .
K2A O9B C25B C26B -46.8(5) . .
K2A O10B C26B C25B -58.6(4) . .
K2A O10B C27B C28B 54.5(6) . .
K2A O11B C28B C27B 48.9(6) . .
K2A O11B C29B C30B -73.9(4) . .
K2A O12B C18B C17B -166.4(3) . .
K2A O12B C18B C19B 12.7(5) . .
K2A O12B C30B C29B -12.7(5) . .
K2A N5A C5A C4A 119.6(4) . .
K2A N5A C5A C6A -61.0(5) . .
K2A C15B C16B N3B -102.0(4) 3_567 .
K2A C15B C16B C17B 78.3(4) 3_567 .
K2A C15B C20B C19B -107.6(4) 3_567 .
K2A C18B C19B O7B 2.2(3) . .
K2A C18B C19B C20B -174.4(4) . .
K2A C19B C20B K2A 102.0(8) . 3_567
K2A C19B C20B C15B -160.4(6) . .
K2A C21B C22B O8B 55.9(3) . .
K2A C23B C24B O9B -46.7(3) . .
K2A C25B C26B O10B 42.2(3) . .
K2A C27B C28B O11B -34.3(4) . .
K2A C29B C30B O12B 9.1(4) . .
K2B O1B C1B K2A -2.7(7) 3_567 3_567
K2B O1B C1B N1B 26.5(13) 3_567 .
K2B O1B C1B N2B -153.6(9) 3_567 .
K2B O4A N5A K2A -6.4(2) . .
K2B O4A N5A O3A 77.6(6) . .
K2B O4A N5A C5A -102.3(5) . .
O3A N5A C5A C4A -15.3(7) . .
O3A N5A C5A C6A 164.1(5) . .
O3B N5B C5B C4B 4.9(9) . .
O3B N5B C5B C6B -172.5(6) . .
O4A N5A C5A C4A 164.6(5) . .
O4A N5A C5A C6A -15.9(7) . .
O4B N5B C5B C4B -175.7(6) . .
O4B N5B C5B C6B 6.9(8) . .
O5A N6A C12A C11A 7.2(7) . .
O5A N6A C12A C13A -171.8(5) . .
O5B N6B C12B C11B -11.4(7) . .
O5B N6B C12B C13B 167.8(5) . .
O6A N6A C12A C11A -172.8(5) . .
O6A N6A C12A C13A 8.2(7) . .
O6B N6B C12B C11B 168.7(4) . .
O6B N6B C12B C13B -12.0(7) . .
O7A C19A C20A C15A -177.5(4) . .
O7A C21A C22A K1A 13.6(3) . .
O7A C21A C22A O8A 65.4(5) . .
O7B C19B C20B K2A 89.9(4) . 3_567
O7B C19B C20B C15B -172.6(4) . .
O7B C21B C22B K2A 5.2(3) . .
O7B C21B C22B O8B 61.1(5) . .
O8A C23A C24A K1A -40.9(3) . .
O8A C23A C24A O9A -72.7(4) . .
O8B C23B C24B K2A -11.3(4) . .
O8B C23B C24B O9B -57.9(6) . .
O9A C25A C26A K1A 50.2(3) . .
O9A C25A C26A O10A 54.6(5) . .
O9B C25B C26B K2A 31.6(4) . .
O9B C25B C26B O10B 73.9(5) . .
O10A C27A C28A K1A 5.4(3) . .
O10A C27A C28A O11A 58.0(5) . .
O10B C27B C28B K2A -38.2(4) . .
O10B C27B C28B O11B -72.4(7) . .
O11A C29A C30A K1A -45.6(3) . .
O11A C29A C30A O12A -66.6(5) . .
O11B C29B C30B K2A 51.4(3) . .
O11B C29B C30B O12B 60.6(6) . .
O12A C18A C19A K1A 10.6(3) . .
O12A C18A C19A O7A -3.9(5) . .
O12A C18A C19A C20A 177.1(4) . .
O12B C18B C19B K2A -8.1(3) . .
O12B C18B C19B O7B -5.9(6) . .
O12B C18B C19B C20B 177.5(4) . .
N1A C15A C16A N3A 2.5(6) . .
N1A C15A C16A C17A 177.8(4) . .
N1A C15A C20A C19A -179.9(4) . .
N1B C15B C16B N3B 3.5(6) . .
N1B C15B C16B C17B -176.3(4) . .
N1B C15B C20B K2A -79.6(4) . 3_567
N1B C15B C20B C19B 172.8(4) . .
N2A C2A C3A C4A -179.4(4) . .
N2A C2A C7A C6A -179.8(4) . .
N2B C2B C3B C4B 178.9(5) . .
N2B C2B C7B C6B -179.6(5) . .
N3A C16A C17A K1A -74.9(4) . 3_666
N3A C16A C17A C18A 178.0(4) . .
N3B C16B C17B C18B -176.8(4) . .
N4A C9A C10A C11A 179.3(4) . .
N4A C9A C14A C13A -179.6(5) . .
N4B C9B C10B C11B 178.9(5) . .
N4B C9B C14B C13B -179.0(4) . .
N5A C5A C6A C7A -178.0(4) . .
N5B C5B C6B C7B 178.0(5) . .
N6A C12A C13A C14A 177.3(5) . .
N6B C12B C13B C14B -178.2(4) . .
C1A N1A C15A C16A -151.5(4) . .
C1A N1A C15A C20A 29.8(7) . .
C1A N2A C2A C3A 13.8(7) . .
C1A N2A C2A C7A -167.7(4) . .
C1B N1B C15B K2A -24.0(5) . 3_567
C1B N1B C15B C16B -142.0(5) . .
C1B N1B C15B C20B 44.2(7) . .
C1B N2B C2B C3B 18.9(8) . .
C1B N2B C2B C7B -162.3(5) . .
C2A N2A C1A O1A 6.5(8) . .
C2A N2A C1A N1A -174.4(4) . .
C2A C3A C4A C5A -1.2(7) . .
C2B N2B C1B K2A -10.3(9) . 3_567
C2B N2B C1B O1B 10.1(8) . .
C2B N2B C1B N1B -169.9(5) . .
C2B C3B C4B C5B 0.8(8) . .
C3A C2A C7A C6A -1.3(7) . .
C3A C4A C5A N5A 178.8(4) . .
C3A C4A C5A C6A -0.6(7) . .
C3B C2B C7B C6B -0.8(8) . .
C3B C4B C5B N5B -178.6(5) . .
C3B C4B C5B C6B -1.2(9) . .
C4A C5A C6A C7A 1.5(7) . .
C4B C5B C6B C7B 0.7(8) . .
C5A C6A C7A C2A -0.5(7) . .
C5B C6B C7B C2B 0.4(8) . .
C7A C2A C3A C4A 2.1(7) . .
C7B C2B C3B C4B 0.2(8) . .
C8A N3A C16A C15A -129.4(5) . .
C8A N3A C16A C17A 55.3(6) . .
C8A N4A C9A C10A 16.8(7) . .
C8A N4A C9A C14A -163.6(5) . .
C8B N3B C16B C15B -154.8(5) . .
C8B N3B C16B C17B 25.0(7) . .
C8B N4B C9B C10B 5.9(8) . .
C8B N4B C9B C14B -175.4(5) . .
C9A N4A C8A K1A -2.3(7) . 3_666
C9A N4A C8A O2A 5.4(8) . .
C9A N4A C8A N3A -176.0(4) . .
C9A C10A C11A C12A -0.3(7) . .
C9B N4B C8B O2B 14.0(8) . .
C9B N4B C8B N3B -167.5(5) . .
C9B C10B C11B C12B 0.4(7) . .
C10A C9A C14A C13A 0.0(7) . .
C10A C11A C12A N6A -177.6(4) . .
C10A C11A C12A C13A 1.3(7) . .
C10B C9B C14B C13B -0.2(7) . .
C10B C11B C12B N6B 178.2(4) . .
C10B C11B C12B C13B -1.0(7) . .
C11A C12A C13A C14A -1.6(8) . .
C11B C12B C13B C14B 1.0(7) . .
C12A C13A C14A C9A 0.9(8) . .
C12B C13B C14B C9B -0.4(7) . .
C14A C9A C10A C11A -0.3(7) . .
C14B C9B C10B C11B 0.2(7) . .
C15A N1A C1A O1A -4.2(8) . .
C15A N1A C1A N2A 176.7(4) . .
C15A C16A C17A K1A 109.7(4) . 3_666
C15A C16A C17A C18A 2.6(6) . .
C15B N1B C1B K2A 26.4(5) . 3_567
C15B N1B C1B O1B 14.3(8) . .
C15B N1B C1B N2B -165.6(4) . .
C15B C16B C17B C18B 2.9(6) . .
C16A N3A C8A K1A 12.4(5) . 3_666
C16A N3A C8A O2A 5.8(7) . .
C16A N3A C8A N4A -172.8(4) . .
C16A C15A C20A C19A 1.4(6) . .
C16A C17A C18A K1A -145.0(7) . .
C16A C17A C18A O12A -179.1(4) . .
C16A C17A C18A C19A 0.3(6) . .
C16B N3B C8B O2B -15.8(8) . .
C16B N3B C8B N4B 165.7(4) . .
C16B C15B C20B K2A 106.8(4) . 3_567
C16B C15B C20B C19B -0.8(6) . .
C16B C17B C18B K2A 154.3(6) . .
C16B C17B C18B O12B 179.1(4) . .
C16B C17B C18B C19B 0.0(6) . .
C17A C18A C19A K1A -168.8(4) . .
C17A C18A C19A O7A 176.7(4) . .
C17A C18A C19A C20A -2.3(6) . .
C17B C18B C19B K2A 171.0(4) . .
C17B C18B C19B O7B 173.2(4) . .
C17B C18B C19B C20B -3.4(6) . .
C18A O12A C30A K1A 156.4(4) . .
C18A O12A C30A C29A -175.0(3) . .
C18A C19A C20A C15A 1.5(6) . .
C18B O12B C30B K2A -165.3(5) . .
C18B O12B C30B C29B -178.0(4) . .
C18B C19B C20B K2A -93.8(4) . 3_567
C18B C19B C20B C15B 3.7(6) . .
C19A O7A C21A K1A -162.5(4) . .
C19A O7A C21A C22A 179.3(3) . .
C19B O7B C21B K2A 166.9(4) . .
C19B O7B C21B C22B 159.9(4) . .
C20A C15A C16A N3A -178.8(4) . .
C20A C15A C16A C17A -3.5(6) . .
C20B C15B C16B N3B 177.2(4) . .
C20B C15B C16B C17B -2.5(7) . .
C21A O7A C19A K1A 160.6(5) . .
C21A O7A C19A C18A -175.1(4) . .
C21A O7A C19A C20A 3.9(6) . .
C21B O7B C19B K2A -165.1(5) . .
C21B O7B C19B C18B -168.8(4) . .
C21B O7B C19B C20B 7.6(6) . .
C22A O8A C23A K1A 112.6(4) . .
C22A O8A C23A C24A 178.9(4) . .
C22B O8B C23B K2A 110.9(4) . .
C22B O8B C23B C24B 126.4(5) . .
C23A O8A C22A K1A -119.8(3) . .
C23A O8A C22A C21A 165.1(4) . .
C23B O8B C22B K2A -122.4(4) . .
C23B O8B C22B C21B 161.0(4) . .
C24A O9A C25A K1A -117.0(4) . .
C24A O9A C25A C26A 176.6(4) . .
C24B O9B C25B K2A -120.9(5) . .
C24B O9B C25B C26B -167.7(4) . .
C25A O9A C24A K1A 111.8(4) . .
C25A O9A C24A C23A 152.5(4) . .
C25B O9B C24B K2A 125.9(4) . .
C25B O9B C24B C23B -164.3(5) . .
C26A O10A C27A K1A -175.0(5) . .
C26A O10A C27A C28A 177.3(4) . .
C26B O10B C27B K2A 119.6(5) . .
C26B O10B C27B C28B 174.0(5) . .
C27A O10A C26A K1A 174.4(5) . .
C27A O10A C26A C25A 166.9(4) . .
C27B O10B C26B K2A -121.7(4) . .
C27B O10B C26B C25B 179.7(4) . .
C28A O11A C29A K1A 105.6(3) . .
C28A O11A C29A C30A 174.5(4) . .
C28B O11B C29B K2A -120.2(5) . .
C28B O11B C29B C30B 165.9(5) . .
C29A O11A C28A K1A -111.5(3) . .
C29A O11A C28A C27A 176.3(4) . .
C29B O11B C28B K2A 114.7(5) . .
C29B O11B C28B C27B 163.6(5) . .
C30A O12A C18A K1A -154.7(5) . .
C30A O12A C18A C17A 8.5(6) . .
C30A O12A C18A C19A -170.9(4) . .
C30B O12B C18B K2A 164.6(5) . .
C30B O12B C18B C17B -1.8(6) . .
C30B O12B C18B C19B 177.3(4) . .
